data_7122617
loop_
_publ_author_name
'Wu, Yue'
'Zhang, Xu'
'Zhang, Yun-Qin'
'Yang, Ming'
'Chen, Zhong-Ning'

_publ_section_title
;
 Achievement of ligand-field induced thermochromic luminescence via
 two-step single-crystal to single-crystal transformations.
;
_journal_issue 99
_journal_name_full 'Chemical communications (Cambridge, England)'
_journal_page_first 13961
_journal_page_last 13964
_journal_paper_doi 10.1039/c8cc08665f
_journal_volume 54
_journal_year 2018
_chemical_formula_sum 'C58 H47 Br4 Mn2 N2 O4 P4'
_chemical_formula_weight 1389.37
_space_group_crystal_system triclinic
_space_group_IT_number 2
_space_group_name_Hall '-P 1'
_space_group_name_H-M_alt 'P -1'
_symmetry_space_group_name_Hall '-P 1'
_symmetry_space_group_name_H-M 'P -1'
_atom_sites_solution_hydrogens geom
_audit_creation_method SHELXL-2016/6
_audit_update_record
;
2018-10-11 deposited with the CCDC.
2018-11-20 downloaded from the CCDC.
;
_cell_angle_alpha 100.149(3)
_cell_angle_beta 105.447(3)
_cell_angle_gamma 100.713(3)
_cell_formula_units_Z 2
_cell_length_a 12.3470(10)
_cell_length_b 15.1937(12)
_cell_length_c 17.2550(15)
_cell_measurement_reflns_used 8243
_cell_measurement_temperature 390(2)
_cell_measurement_theta_max 25.21
_cell_measurement_theta_min 2.38
_cell_volume 2977.3(4)
_computing_structure_refinement 'SHELXL-2016/6 (Sheldrick, 2016)'
_diffrn_ambient_temperature 390(2)
_diffrn_measured_fraction_theta_full 0.995
_diffrn_measured_fraction_theta_max 0.991
_diffrn_measurement_device_type 'Bruker APEX-II CCD'
_diffrn_measurement_method '\f and \w scans'
_diffrn_radiation_type MoK\a
_diffrn_radiation_wavelength 0.71073
_diffrn_reflns_av_R_equivalents 0.0632
_diffrn_reflns_av_unetI/netI 0.0695
_diffrn_reflns_Laue_measured_fraction_full 0.995
_diffrn_reflns_Laue_measured_fraction_max 0.991
_diffrn_reflns_limit_h_max 14
_diffrn_reflns_limit_h_min -14
_diffrn_reflns_limit_k_max 18
_diffrn_reflns_limit_k_min -18
_diffrn_reflns_limit_l_max 20
_diffrn_reflns_limit_l_min -20
_diffrn_reflns_number 35687
_diffrn_reflns_point_group_measured_fraction_full 0.995
_diffrn_reflns_point_group_measured_fraction_max 0.991
_diffrn_reflns_theta_full 25.242
_diffrn_reflns_theta_max 25.402
_diffrn_reflns_theta_min 2.220
_exptl_absorpt_coefficient_mu 3.261
_exptl_absorpt_correction_T_max 0.722
_exptl_absorpt_correction_T_min 0.462
_exptl_absorpt_correction_type multi-scan
_exptl_crystal_colour colourless
_exptl_crystal_density_diffrn 1.550
_exptl_crystal_description block
_exptl_crystal_F_000 1382
_exptl_crystal_size_max 0.400
_exptl_crystal_size_mid 0.200
_exptl_crystal_size_min 0.100
_refine_diff_density_max 0.612
_refine_diff_density_min -0.805
_refine_diff_density_rms 0.185
_refine_ls_extinction_method none
_refine_ls_goodness_of_fit_ref 1.015
_refine_ls_hydrogen_treatment constr
_refine_ls_matrix_type full
_refine_ls_number_parameters 667
_refine_ls_number_reflns 10874
_refine_ls_number_restraints 0
_refine_ls_restrained_S_all 1.015
_refine_ls_R_factor_all 0.1278
_refine_ls_R_factor_gt 0.0510
_refine_ls_shift/su_max 0.001
_refine_ls_shift/su_mean 0.000
_refine_ls_structure_factor_coef Fsqd
_refine_ls_weighting_details 'w=1/[\s^2^(Fo^2^)+(0.0946P)^2^] where P=(Fo^2^+2Fc^2^)/3'
_refine_ls_weighting_scheme calc
_refine_ls_wR_factor_gt 0.1377
_refine_ls_wR_factor_ref 0.1828
_reflns_Friedel_coverage 0.000
_reflns_number_gt 5582
_reflns_number_total 10874
_reflns_threshold_expression 'I > 2\s(I)'
_cod_data_source_file c8cc08665f2.cif
_cod_data_source_block 390_K
_cod_depositor_comments
;
The following automatic conversions were performed:

'_exptl_absorpt_correction_type' value 'Multi-scan' changed to
'multi-scan' according to
/home/data/users/saulius/crontab/automatic-downloads/rss-feeds/RSC/lib/dictionaries/cif_core.dic
dictionary named 'cif_core.dic' version 2.4.2 from 2011-04-26.

Automatic conversion script
Id: cif_fix_values 4973 2017-02-22 13:04:09Z antanas 

 Adding full bibliography for 7122609--7122621.cif.
;
_cod_database_code 7122617
_shelx_shelxl_version_number 2016/6
_shelx_space_group_comment
;
The symmetry employed for this shelxl refinement is uniquely defined
by the following loop, which should always be used as a source of
symmetry information in preference to the above space-group names.
They are only intended as comments.
;
_shelx_estimated_absorpt_t_min 0.355
_shelx_estimated_absorpt_t_max 0.736

loop_
_space_group_symop_operation_xyz
'x, y, z'
'-x, -y, -z'

loop_
_atom_site_label
_atom_site_type_symbol
_atom_site_fract_x
_atom_site_fract_y
_atom_site_fract_z
_atom_site_U_iso_or_equiv
_atom_site_adp_type
_atom_site_occupancy
_atom_site_site_symmetry_order
_atom_site_calc_flag
_atom_site_refinement_flags_posn
_atom_site_refinement_flags_adp
Br1 Br 0.77876(6) 0.58094(4) 0.56153(4) 0.0749(2) Uani 1 1 d . .
Br3 Br 0.79048(6) 1.07405(5) 1.06688(4) 0.0777(2) Uani 1 1 d . .
Br4 Br 1.09931(6) 1.00503(5) 1.14988(6) 0.0950(3) Uani 1 1 d . .
Br2 Br 1.09396(6) 0.50478(6) 0.63835(6) 0.1048(3) Uani 1 1 d . .
Mn2 Mn 0.88638(7) 0.95234(5) 1.10426(5) 0.0549(3) Uani 1 1 d . .
Mn1 Mn 0.88073(7) 0.46032(5) 0.59232(5) 0.0548(3) Uani 1 1 d . .
P4 P 0.78142(12) -0.05019(9) 0.26615(9) 0.0508(4) Uani 1 1 d . .
P2 P 0.78854(12) 0.45154(9) 0.76333(9) 0.0485(4) Uani 1 1 d . .
P3 P 0.74779(13) 0.73182(9) 0.97717(9) 0.0559(4) Uani 1 1 d . .
P1 P 0.73848(15) 0.24196(10) 0.46643(10) 0.0607(4) Uani 1 1 d . .
O1 O 0.8037(4) 0.3379(3) 0.5120(3) 0.0876(14) Uani 1 1 d . .
O3 O 0.8159(4) 0.8247(3) 1.0282(3) 0.0813(13) Uani 1 1 d . .
N1 N 0.7783(4) 0.1073(3) 0.3633(3) 0.0474(11) Uani 1 1 d . .
O4 O 0.8445(3) -0.0785(2) 0.2065(2) 0.0671(11) Uani 1 1 d . .
N2 N 0.7865(3) 0.6044(3) 0.8666(2) 0.0437(10) Uani 1 1 d . .
O2 O 0.8329(4) 0.4291(3) 0.6916(2) 0.0693(11) Uani 1 1 d . .
C42 C 0.8411(4) 0.5731(3) 0.8140(3) 0.0456(13) Uani 1 1 d . .
C46 C 0.8194(4) 0.6944(3) 0.9031(3) 0.0462(13) Uani 1 1 d . .
C4 C 0.9152(5) 0.2513(4) 0.3940(3) 0.0620(15) Uani 1 1 d . .
H4B H 0.938834 0.313712 0.420376 0.074 Uiso 1 1 calc R U
C45 C 0.9053(5) 0.7552(4) 0.8883(3) 0.0592(15) Uani 1 1 d . .
H45A H 0.924120 0.817894 0.913073 0.071 Uiso 1 1 calc R U
C1 C 0.8382(4) 0.0706(3) 0.3163(3) 0.0455(13) Uani 1 1 d . .
C43 C 0.9300(5) 0.6292(4) 0.7984(3) 0.0585(15) Uani 1 1 d . .
H43A H 0.967396 0.604660 0.762754 0.070 Uiso 1 1 calc R U
C5 C 0.8177(5) 0.1962(4) 0.4012(3) 0.0488(13) Uani 1 1 d . .
C18 C 0.5962(6) 0.2376(5) 0.4041(4) 0.0720(18) Uani 1 1 d . .
C54 C 0.5403(6) 0.6724(5) 0.8459(4) 0.0799(19) Uani 1 1 d . .
H54A H 0.575049 0.632566 0.819166 0.096 Uiso 1 1 calc R U
C33 C 0.8844(6) 0.2707(6) 0.9396(7) 0.106(3) Uani 1 1 d . .
H33A H 0.903110 0.232052 0.974577 0.127 Uiso 1 1 calc R U
C3 C 0.9773(5) 0.2129(4) 0.3471(4) 0.0679(17) Uani 1 1 d . .
H3A H 1.044366 0.248387 0.342560 0.081 Uiso 1 1 calc R U
C47 C 0.7457(5) 0.6485(4) 1.0391(4) 0.0589(15) Uani 1 1 d . .
C12 C 0.6289(5) -0.0665(4) 0.2192(3) 0.0567(14) Uani 1 1 d . .
C44 C 0.9627(5) 0.7206(4) 0.8356(4) 0.0666(16) Uani 1 1 d . .
H44A H 1.022809 0.759353 0.825874 0.080 Uiso 1 1 calc R U
C53 C 0.6022(5) 0.7295(4) 0.9230(4) 0.0642(16) Uani 1 1 d . .
C31 C 0.8429(5) 0.2987(4) 0.8056(4) 0.0726(18) Uani 1 1 d . .
H31A H 0.833624 0.278764 0.749557 0.087 Uiso 1 1 calc R U
C30 C 0.8325(5) 0.3861(4) 0.8364(4) 0.0563(15) Uani 1 1 d . .
C32 C 0.8669(6) 0.2414(5) 0.8575(6) 0.097(3) Uani 1 1 d . .
H32A H 0.871086 0.181925 0.836103 0.116 Uiso 1 1 calc R U
C2 C 0.9378(5) 0.1218(4) 0.3076(3) 0.0603(15) Uani 1 1 d . .
H2B H 0.977197 0.094232 0.275143 0.072 Uiso 1 1 calc R U
C27 C 0.7163(13) 0.0621(8) 0.6475(7) 0.166(5) Uani 1 1 d . .
H27A H 0.712706 0.026094 0.685557 0.199 Uiso 1 1 calc R U
C26 C 0.8146(11) 0.0874(8) 0.6316(6) 0.136(4) Uani 1 1 d . .
H26A H 0.880125 0.070335 0.659125 0.163 Uiso 1 1 calc R U
C37 C 0.5757(7) 0.4455(7) 0.6614(5) 0.136(4) Uani 1 1 d . .
H37A H 0.615213 0.462440 0.625297 0.163 Uiso 1 1 calc R U
C10 C 0.7690(12) -0.1477(8) 0.4679(6) 0.186(6) Uani 1 1 d . .
H10A H 0.741581 -0.134123 0.512776 0.223 Uiso 1 1 calc R U
C51 C 0.8375(7) 0.5998(7) 1.1581(5) 0.109(3) Uani 1 1 d . .
H51A H 0.897309 0.612004 1.207559 0.131 Uiso 1 1 calc R U
C41 C 0.5743(6) 0.4077(5) 0.7856(5) 0.098(2) Uani 1 1 d . .
H41A H 0.612681 0.397643 0.836270 0.118 Uiso 1 1 calc R U
C23 C 0.5490(9) 0.3122(6) 0.4189(6) 0.142(4) Uani 1 1 d . .
H23A H 0.592508 0.365646 0.458717 0.170 Uiso 1 1 calc R U
C14 C 0.4347(7) -0.1585(7) 0.1755(7) 0.163(5) Uani 1 1 d . .
H14A H 0.382200 -0.211451 0.174796 0.195 Uiso 1 1 calc R U
C21 C 0.3705(10) 0.2309(10) 0.3157(8) 0.144(4) Uani 1 1 d . .
H21A H 0.294120 0.228079 0.287064 0.172 Uiso 1 1 calc R U
C8 C 0.8579(10) -0.2387(8) 0.3961(9) 0.153(5) Uani 1 1 d . .
H8A H 0.890934 -0.288835 0.391092 0.183 Uiso 1 1 calc R U
C11 C 0.7584(9) -0.0949(6) 0.4104(5) 0.131(4) Uani 1 1 d . .
H11A H 0.723542 -0.045902 0.416476 0.157 Uiso 1 1 calc R U
C13 C 0.5509(7) -0.1441(6) 0.2165(6) 0.120(3) Uani 1 1 d . .
H13A H 0.576632 -0.188137 0.242833 0.144 Uiso 1 1 calc R U
C40 C 0.4529(7) 0.3996(6) 0.7635(7) 0.144(4) Uani 1 1 d . .
H40A H 0.415610 0.338035 0.764772 0.173 Uiso 1 1 calc R U
H40B H 0.438189 0.442616 0.805909 0.173 Uiso 1 1 calc R U
C22 C 0.4363(12) 0.3058(10) 0.3736(9) 0.188(6) Uani 1 1 d . .
H22A H 0.404777 0.356019 0.383892 0.226 Uiso 1 1 calc R U
C38 C 0.4602(10) 0.4369(11) 0.6406(8) 0.187(6) Uani 1 1 d . .
H38A H 0.422764 0.447271 0.589836 0.224 Uiso 1 1 calc R U
C25 C 0.8200(8) 0.1395(6) 0.5740(5) 0.107(3) Uani 1 1 d . .
H25A H 0.889455 0.156414 0.562574 0.129 Uiso 1 1 calc R U
C48 C 0.6655(6) 0.5640(5) 1.0111(4) 0.090(2) Uani 1 1 d . .
H48A H 0.606772 0.551227 0.961054 0.108 Uiso 1 1 calc R U
C7 C 0.8505(6) -0.1861(5) 0.3369(6) 0.109(3) Uani 1 1 d . .
H7A H 0.880225 -0.199773 0.293279 0.131 Uiso 1 1 calc R U
C9 C 0.8178(14) -0.2170(10) 0.4596(8) 0.180(8) Uani 1 1 d . .
H9A H 0.824574 -0.251982 0.499066 0.216 Uiso 1 1 calc R U
C20 C 0.4176(7) 0.1600(7) 0.3001(6) 0.116(3) Uani 1 1 d . .
H20A H 0.373635 0.107932 0.258653 0.139 Uiso 1 1 calc R U
C15 C 0.3982(7) -0.0958(7) 0.1370(5) 0.110(3) Uani 1 1 d . .
H15A H 0.319841 -0.105940 0.108574 0.131 Uiso 1 1 calc R U
C58 C 0.5466(7) 0.7877(6) 0.9600(6) 0.114(3) Uani 1 1 d . .
H58A H 0.585952 0.827838 1.011438 0.137 Uiso 1 1 calc R U
C57 C 0.4353(9) 0.7864(8) 0.9214(8) 0.141(4) Uani 1 1 d . .
H57A H 0.398851 0.825043 0.947731 0.170 Uiso 1 1 calc R U
C49 C 0.6724(8) 0.4980(6) 1.0577(6) 0.115(3) Uani 1 1 d . .
H49A H 0.619641 0.440664 1.039002 0.138 Uiso 1 1 calc R U
C16 C 0.4712(6) -0.0194(6) 0.1383(5) 0.094(2) Uani 1 1 d . .
H16A H 0.444110 0.024496 0.112299 0.113 Uiso 1 1 calc R U
C50 C 0.7599(8) 0.5197(7) 1.1327(6) 0.104(3) Uani 1 1 d . .
H50A H 0.763951 0.477342 1.165531 0.125 Uiso 1 1 calc R U
C6 C 0.7988(6) -0.1141(4) 0.3442(4) 0.0703(18) Uani 1 1 d . .
C35 C 0.8506(6) 0.4142(5) 0.9199(4) 0.091(2) Uani 1 1 d . .
H35A H 0.846436 0.473312 0.942369 0.109 Uiso 1 1 calc R U
C17 C 0.5870(5) -0.0054(5) 0.1782(4) 0.079(2) Uani 1 1 d . .
H17A H 0.638390 0.047236 0.177146 0.095 Uiso 1 1 calc R U
C36 C 0.6353(5) 0.4300(4) 0.7334(4) 0.0592(15) Uani 1 1 d . .
C55 C 0.4268(6) 0.6741(6) 0.8081(5) 0.104(3) Uani 1 1 d . .
H55A H 0.385682 0.635749 0.756135 0.125 Uiso 1 1 calc R U
C56 C 0.3759(7) 0.7314(7) 0.8467(7) 0.111(3) Uani 1 1 d . .
H56A H 0.299836 0.732675 0.821435 0.133 Uiso 1 1 calc R U
C34 C 0.8751(7) 0.3547(6) 0.9705(5) 0.107(3) Uani 1 1 d . .
H34A H 0.885249 0.373473 1.026739 0.128 Uiso 1 1 calc R U
C52 C 0.8308(6) 0.6649(5) 1.1126(5) 0.090(2) Uani 1 1 d . .
H52A H 0.885364 0.721321 1.132131 0.108 Uiso 1 1 calc R U
C24 C 0.7258(6) 0.1666(4) 0.5335(4) 0.0712(17) Uani 1 1 d . .
C19 C 0.5268(6) 0.1617(5) 0.3426(5) 0.090(2) Uani 1 1 d . .
H19A H 0.556154 0.110726 0.330386 0.108 Uiso 1 1 calc R U
C29 C 0.6270(8) 0.1399(9) 0.5515(6) 0.178(5) Uani 1 1 d . .
H29A H 0.560931 0.156786 0.524561 0.213 Uiso 1 1 calc R U
C28 C 0.6215(11) 0.0875(11) 0.6096(8) 0.233(8) Uani 1 1 d . .
H28A H 0.552863 0.070416 0.621961 0.279 Uiso 1 1 calc R U
C39 C 0.3995(9) 0.4151(8) 0.6873(10) 0.163(6) Uani 1 1 d . .
H39A H 0.319964 0.409729 0.670155 0.195 Uiso 1 1 calc R U

loop_
_atom_site_aniso_label
_atom_site_aniso_U_11
_atom_site_aniso_U_22
_atom_site_aniso_U_33
_atom_site_aniso_U_23
_atom_site_aniso_U_13
_atom_site_aniso_U_12
Br1 0.0721(4) 0.0596(4) 0.0953(5) 0.0311(4) 0.0150(4) 0.0259(3)
Br3 0.0718(4) 0.0708(4) 0.0928(5) 0.0288(4) 0.0139(4) 0.0310(4)
Br4 0.0541(4) 0.0712(5) 0.1611(8) 0.0391(5) 0.0239(4) 0.0216(4)
Br2 0.0623(5) 0.1066(6) 0.1533(8) 0.0512(6) 0.0245(5) 0.0331(4)
Mn2 0.0546(5) 0.0344(5) 0.0678(6) -0.0020(4) 0.0147(4) 0.0114(4)
Mn1 0.0614(5) 0.0383(5) 0.0616(6) 0.0031(4) 0.0171(4) 0.0158(4)
P4 0.0574(9) 0.0351(8) 0.0550(9) 0.0072(7) 0.0121(7) 0.0108(7)
P2 0.0584(9) 0.0354(8) 0.0490(9) 0.0058(7) 0.0129(7) 0.0141(7)
P3 0.0658(10) 0.0349(8) 0.0602(10) -0.0028(7) 0.0199(8) 0.0086(7)
P1 0.0792(11) 0.0427(9) 0.0561(10) 0.0001(8) 0.0263(8) 0.0086(8)
O1 0.123(4) 0.049(3) 0.078(3) -0.012(2) 0.043(3) 0.000(3)
O3 0.106(3) 0.043(2) 0.080(3) -0.014(2) 0.032(3) 0.004(2)
N1 0.055(3) 0.033(2) 0.047(3) 0.004(2) 0.011(2) 0.007(2)
O4 0.077(3) 0.050(2) 0.078(3) 0.006(2) 0.031(2) 0.023(2)
N2 0.047(2) 0.033(2) 0.046(3) 0.005(2) 0.012(2) 0.005(2)
O2 0.098(3) 0.050(2) 0.063(3) 0.006(2) 0.033(2) 0.024(2)
C42 0.044(3) 0.046(3) 0.043(3) 0.011(3) 0.009(3) 0.008(3)
C46 0.052(3) 0.035(3) 0.047(3) 0.009(3) 0.010(3) 0.010(3)
C4 0.082(4) 0.039(3) 0.054(4) 0.002(3) 0.023(3) -0.005(3)
C45 0.080(4) 0.038(3) 0.046(3) 0.007(3) 0.011(3) -0.002(3)
C1 0.048(3) 0.041(3) 0.042(3) 0.008(3) 0.006(3) 0.013(3)
C43 0.064(4) 0.057(4) 0.048(3) 0.000(3) 0.023(3) 0.002(3)
C5 0.057(3) 0.038(3) 0.044(3) 0.007(3) 0.011(3) 0.005(3)
C18 0.082(5) 0.063(4) 0.075(4) 0.011(4) 0.027(4) 0.026(4)
C54 0.077(5) 0.083(5) 0.081(5) 0.015(4) 0.025(4) 0.029(4)
C33 0.070(5) 0.097(7) 0.136(8) 0.069(6) -0.012(5) 0.011(5)
C3 0.067(4) 0.058(4) 0.062(4) 0.000(3) 0.024(3) -0.017(3)
C47 0.065(4) 0.048(4) 0.062(4) 0.005(3) 0.029(3) 0.004(3)
C12 0.054(3) 0.045(3) 0.060(4) 0.003(3) 0.010(3) 0.005(3)
C44 0.076(4) 0.060(4) 0.053(4) 0.008(3) 0.025(3) -0.012(3)
C53 0.075(4) 0.037(3) 0.081(5) 0.006(3) 0.027(4) 0.019(3)
C31 0.076(4) 0.056(4) 0.088(5) 0.019(4) 0.021(4) 0.026(3)
C30 0.055(3) 0.046(3) 0.069(4) 0.019(3) 0.016(3) 0.012(3)
C32 0.080(5) 0.063(5) 0.148(8) 0.045(5) 0.014(5) 0.030(4)
C2 0.057(4) 0.060(4) 0.058(4) 0.004(3) 0.022(3) 0.004(3)
C27 0.190(13) 0.166(11) 0.109(9) 0.070(8) 0.024(9) -0.034(10)
C26 0.185(12) 0.141(9) 0.099(7) 0.066(7) 0.037(7) 0.058(9)
C37 0.071(5) 0.208(11) 0.117(7) 0.084(7) -0.010(5) 0.022(6)
C10 0.329(18) 0.112(8) 0.102(8) 0.061(7) 0.052(9) 0.006(10)
C51 0.086(6) 0.126(8) 0.109(7) 0.056(6) 0.013(5) 0.011(6)
C41 0.070(5) 0.095(6) 0.128(7) 0.026(5) 0.025(5) 0.026(4)
C23 0.139(8) 0.118(7) 0.153(9) -0.027(6) 0.024(7) 0.082(7)
C14 0.059(5) 0.151(9) 0.252(13) 0.108(10) -0.001(7) -0.025(6)
C21 0.111(8) 0.181(12) 0.164(11) 0.065(9) 0.044(8) 0.072(9)
C8 0.110(8) 0.092(7) 0.233(15) 0.088(10) -0.020(9) 0.029(6)
C11 0.227(11) 0.081(6) 0.096(6) 0.045(5) 0.056(7) 0.031(7)
C13 0.073(5) 0.087(6) 0.187(9) 0.068(6) 0.011(6) 0.000(5)
C40 0.076(6) 0.073(6) 0.264(14) -0.001(7) 0.058(8) 0.000(5)
C22 0.159(12) 0.205(14) 0.224(15) 0.009(11) 0.066(11) 0.127(11)
C38 0.078(8) 0.283(18) 0.175(12) 0.101(12) -0.013(8) 0.020(10)
C25 0.113(6) 0.130(7) 0.109(6) 0.071(6) 0.047(5) 0.043(6)
C48 0.097(6) 0.075(5) 0.087(5) 0.025(4) 0.022(4) -0.003(4)
C7 0.094(6) 0.069(5) 0.163(8) 0.053(5) 0.013(5) 0.029(4)
C9 0.208(15) 0.112(10) 0.149(11) 0.084(10) -0.049(10) -0.030(10)
C20 0.090(6) 0.123(7) 0.139(8) 0.048(6) 0.026(5) 0.031(6)
C15 0.057(5) 0.131(8) 0.125(7) 0.054(6) -0.001(4) 0.005(5)
C58 0.101(6) 0.100(6) 0.135(7) -0.011(5) 0.035(5) 0.051(5)
C57 0.111(8) 0.134(9) 0.183(11) 0.007(8) 0.043(8) 0.072(7)
C49 0.115(7) 0.082(6) 0.136(8) 0.040(6) 0.036(6) -0.013(5)
C16 0.069(5) 0.104(6) 0.100(6) 0.043(5) 0.005(4) 0.011(5)
C50 0.103(7) 0.123(8) 0.106(7) 0.058(6) 0.046(6) 0.031(6)
C6 0.088(5) 0.040(3) 0.068(4) 0.016(3) 0.006(4) 0.004(3)
C35 0.133(7) 0.078(5) 0.066(5) 0.029(4) 0.018(4) 0.043(5)
C17 0.054(4) 0.079(5) 0.089(5) 0.036(4) -0.002(3) 0.000(3)
C36 0.059(4) 0.040(3) 0.066(4) 0.002(3) 0.007(3) 0.010(3)
C55 0.072(5) 0.131(7) 0.109(6) 0.043(6) 0.014(5) 0.027(5)
C56 0.079(6) 0.111(7) 0.165(9) 0.060(7) 0.040(6) 0.048(6)
C34 0.131(7) 0.102(7) 0.075(5) 0.038(5) 0.004(5) 0.026(6)
C52 0.078(5) 0.088(5) 0.095(6) 0.039(5) 0.012(4) 0.003(4)
C24 0.085(5) 0.065(4) 0.056(4) 0.006(3) 0.025(4) 0.006(4)
C19 0.080(5) 0.087(5) 0.099(6) 0.022(5) 0.014(4) 0.034(4)
C29 0.095(7) 0.310(16) 0.154(9) 0.150(11) 0.043(6) 0.014(8)
C28 0.134(10) 0.38(2) 0.179(12) 0.183(15) 0.029(9) -0.033(12)
C39 0.057(7) 0.127(9) 0.250(17) 0.030(10) -0.028(8) 0.016(6)

loop_
_atom_type_symbol
_atom_type_description
_atom_type_scat_dispersion_real
_atom_type_scat_dispersion_imag
_atom_type_scat_source
C C 0.0033 0.0016 'International Tables Vol C Tables 4.2.6.8 and 6.1.1.4'
H H 0.0000 0.0000 'International Tables Vol C Tables 4.2.6.8 and 6.1.1.4'
N N 0.0061 0.0033 'International Tables Vol C Tables 4.2.6.8 and 6.1.1.4'
O O 0.0106 0.0060 'International Tables Vol C Tables 4.2.6.8 and 6.1.1.4'
P P 0.1023 0.0942 'International Tables Vol C Tables 4.2.6.8 and 6.1.1.4'
Mn Mn 0.3368 0.7283 'International Tables Vol C Tables 4.2.6.8 and 6.1.1.4'
Br Br -0.2901 2.4595 'International Tables Vol C Tables 4.2.6.8 and 6.1.1.4'

loop_
_geom_angle_atom_site_label_1
_geom_angle_atom_site_label_2
_geom_angle_atom_site_label_3
_geom_angle
_geom_angle_site_symmetry_1
_geom_angle_site_symmetry_3
O3 Mn2 O4 96.78(17) . 1_566
O3 Mn2 Br3 116.05(13) . .
O4 Mn2 Br3 106.85(10) 1_566 .
O3 Mn2 Br4 116.69(13) . .
O4 Mn2 Br4 105.36(12) 1_566 .
Br3 Mn2 Br4 112.62(4) . .
O1 Mn1 O2 97.75(17) . .
O1 Mn1 Br2 116.91(14) . .
O2 Mn1 Br2 106.31(12) . .
O1 Mn1 Br1 112.80(14) . .
O2 Mn1 Br1 102.00(10) . .
Br2 Mn1 Br1 117.42(4) . .
O4 P4 C6 110.5(3) . .
O4 P4 C12 114.1(2) . .
C6 P4 C12 107.1(3) . .
O4 P4 C1 110.2(2) . .
C6 P4 C1 108.2(3) . .
C12 P4 C1 106.5(2) . .
O2 P2 C36 112.8(3) . .
O2 P2 C30 110.6(2) . .
C36 P2 C30 108.1(3) . .
O2 P2 C42 110.8(2) . .
C36 P2 C42 105.3(2) . .
C30 P2 C42 109.1(3) . .
O3 P3 C53 113.1(3) . .
O3 P3 C47 111.3(3) . .
C53 P3 C47 108.7(3) . .
O3 P3 C46 108.3(3) . .
C53 P3 C46 109.1(3) . .
C47 P3 C46 106.1(2) . .
O1 P1 C24 112.8(3) . .
O1 P1 C18 111.9(3) . .
C24 P1 C18 107.9(3) . .
O1 P1 C5 108.4(3) . .
C24 P1 C5 106.3(3) . .
C18 P1 C5 109.4(3) . .
P1 O1 Mn1 168.4(3) . .
P3 O3 Mn2 170.8(3) . .
C5 N1 C1 117.3(5) . .
P4 O4 Mn2 142.1(2) . 1_544
C46 N2 C42 117.5(4) . .
P2 O2 Mn1 152.2(2) . .
N2 C42 C43 122.7(5) . .
N2 C42 P2 115.4(4) . .
C43 C42 P2 121.9(4) . .
N2 C46 C45 122.9(5) . .
N2 C46 P3 115.6(4) . .
C45 C46 P3 121.4(4) . .
C5 C4 C3 119.4(5) . .
C5 C4 H4B 120.3 . .
C3 C4 H4B 120.3 . .
C46 C45 C44 118.3(5) . .
C46 C45 H45A 120.8 . .
C44 C45 H45A 120.8 . .
N1 C1 C2 122.6(5) . .
N1 C1 P4 115.7(4) . .
C2 C1 P4 121.7(4) . .
C44 C43 C42 119.4(5) . .
C44 C43 H43A 120.3 . .
C42 C43 H43A 120.3 . .
N1 C5 C4 123.0(5) . .
N1 C5 P1 116.1(4) . .
C4 C5 P1 120.9(4) . .
C19 C18 C23 116.9(7) . .
C19 C18 P1 123.7(5) . .
C23 C18 P1 119.3(6) . .
C53 C54 C55 120.4(7) . .
C53 C54 H54A 119.8 . .
C55 C54 H54A 119.8 . .
C34 C33 C32 120.3(7) . .
C34 C33 H33A 119.8 . .
C32 C33 H33A 119.8 . .
C2 C3 C4 118.3(6) . .
C2 C3 H3A 120.8 . .
C4 C3 H3A 120.8 . .
C52 C47 C48 118.4(6) . .
C52 C47 P3 119.5(5) . .
C48 C47 P3 121.8(5) . .
C17 C12 C13 116.9(6) . .
C17 C12 P4 121.0(5) . .
C13 C12 P4 121.8(5) . .
C43 C44 C45 119.1(6) . .
C43 C44 H44A 120.5 . .
C45 C44 H44A 120.5 . .
C54 C53 C58 117.5(6) . .
C54 C53 P3 123.9(4) . .
C58 C53 P3 118.6(6) . .
C32 C31 C30 120.2(7) . .
C32 C31 H31A 119.9 . .
C30 C31 H31A 119.9 . .
C35 C30 C31 118.3(5) . .
C35 C30 P2 124.6(4) . .
C31 C30 P2 117.0(5) . .
C33 C32 C31 120.4(7) . .
C33 C32 H32A 119.8 . .
C31 C32 H32A 119.8 . .
C3 C2 C1 119.4(5) . .
C3 C2 H2B 120.3 . .
C1 C2 H2B 120.3 . .
C26 C27 C28 120.9(11) . .
C26 C27 H27A 119.6 . .
C28 C27 H27A 119.6 . .
C27 C26 C25 119.9(11) . .
C27 C26 H26A 120.1 . .
C25 C26 H26A 120.1 . .
C36 C37 C38 121.6(10) . .
C36 C37 H37A 119.2 . .
C38 C37 H37A 119.2 . .
C9 C10 C11 120.1(13) . .
C9 C10 H10A 119.9 . .
C11 C10 H10A 119.9 . .
C50 C51 C52 120.7(8) . .
C50 C51 H51A 119.6 . .
C52 C51 H51A 119.6 . .
C36 C41 C40 120.8(8) . .
C36 C41 H41A 119.6 . .
C40 C41 H41A 119.6 . .
C22 C23 C18 118.8(9) . .
C22 C23 H23A 120.6 . .
C18 C23 H23A 120.6 . .
C15 C14 C13 119.3(8) . .
C15 C14 H14A 120.4 . .
C13 C14 H14A 120.4 . .
C22 C21 C20 118.0(11) . .
C22 C21 H21A 121.0 . .
C20 C21 H21A 121.0 . .
C9 C8 C7 120.1(12) . .
C9 C8 H8A 119.9 . .
C7 C8 H8A 119.9 . .
C6 C11 C10 120.4(9) . .
C6 C11 H11A 119.8 . .
C10 C11 H11A 119.8 . .
C12 C13 C14 121.3(7) . .
C12 C13 H13A 119.4 . .
C14 C13 H13A 119.4 . .
C39 C40 C41 117.4(10) . .
C39 C40 H40A 107.9 . .
C41 C40 H40A 107.9 . .
C39 C40 H40B 107.9 . .
C41 C40 H40B 107.9 . .
H40A C40 H40B 107.2 . .
C21 C22 C23 123.0(10) . .
C21 C22 H22A 118.5 . .
C23 C22 H22A 118.5 . .
C39 C38 C37 123.2(12) . .
C39 C38 H38A 118.4 . .
C37 C38 H38A 118.4 . .
C24 C25 C26 121.3(9) . .
C24 C25 H25A 119.3 . .
C26 C25 H25A 119.3 . .
C47 C48 C49 120.2(7) . .
C47 C48 H48A 119.9 . .
C49 C48 H48A 119.9 . .
C6 C7 C8 119.0(10) . .
C6 C7 H7A 120.5 . .
C8 C7 H7A 120.5 . .
C10 C9 C8 121.6(12) . .
C10 C9 H9A 119.2 . .
C8 C9 H9A 119.2 . .
C21 C20 C19 121.8(10) . .
C21 C20 H20A 119.1 . .
C19 C20 H20A 119.1 . .
C16 C15 C14 121.3(7) . .
C16 C15 H15A 119.3 . .
C14 C15 H15A 119.3 . .
C57 C58 C53 120.2(8) . .
C57 C58 H58A 119.9 . .
C53 C58 H58A 119.9 . .
C56 C57 C58 122.1(8) . .
C56 C57 H57A 119.0 . .
C58 C57 H57A 119.0 . .
C50 C49 C48 118.4(8) . .
C50 C49 H49A 120.8 . .
C48 C49 H49A 120.8 . .
C15 C16 C17 119.4(7) . .
C15 C16 H16A 120.3 . .
C17 C16 H16A 120.3 . .
C51 C50 C49 121.0(8) . .
C51 C50 H50A 119.5 . .
C49 C50 H50A 119.5 . .
C7 C6 C11 118.7(7) . .
C7 C6 P4 119.6(6) . .
C11 C6 P4 121.7(5) . .
C30 C35 C34 119.9(7) . .
C30 C35 H35A 120.0 . .
C34 C35 H35A 120.0 . .
C12 C17 C16 121.7(6) . .
C12 C17 H17A 119.1 . .
C16 C17 H17A 119.1 . .
C37 C36 C41 117.2(7) . .
C37 C36 P2 120.6(6) . .
C41 C36 P2 121.9(5) . .
C56 C55 C54 120.0(9) . .
C56 C55 H55A 120.0 . .
C54 C55 H55A 120.0 . .
C57 C56 C55 119.8(8) . .
C57 C56 H56A 120.1 . .
C55 C56 H56A 120.1 . .
C33 C34 C35 120.8(8) . .
C33 C34 H34A 119.6 . .
C35 C34 H34A 119.6 . .
C47 C52 C51 121.2(7) . .
C47 C52 H52A 119.4 . .
C51 C52 H52A 119.4 . .
C29 C24 C25 117.2(7) . .
C29 C24 P1 122.2(6) . .
C25 C24 P1 120.4(6) . .
C20 C19 C18 121.5(7) . .
C20 C19 H19A 119.3 . .
C18 C19 H19A 119.3 . .
C24 C29 C28 121.4(10) . .
C24 C29 H29A 119.3 . .
C28 C29 H29A 119.3 . .
C27 C28 C29 119.2(11) . .
C27 C28 H28A 120.4 . .
C29 C28 H28A 120.4 . .
C38 C39 C40 119.7(11) . .
C38 C39 H39A 120.1 . .
C40 C39 H39A 120.1 . .

loop_
_geom_bond_atom_site_label_1
_geom_bond_atom_site_label_2
_geom_bond_distance
_geom_bond_site_symmetry_2
Br1 Mn1 2.4638(9) .
Br3 Mn2 2.4628(9) .
Br4 Mn2 2.4629(11) .
Br2 Mn1 2.4605(11) .
Mn2 O3 2.026(4) .
Mn2 O4 2.070(4) 1_566
Mn1 O1 2.004(4) .
Mn1 O2 2.056(4) .
P4 O4 1.500(4) .
P4 C6 1.784(6) .
P4 C12 1.791(6) .
P4 C1 1.803(5) .
P2 O2 1.494(4) .
P2 C36 1.773(6) .
P2 C30 1.776(5) .
P2 C42 1.812(5) .
P3 O3 1.484(4) .
P3 C53 1.782(6) .
P3 C47 1.796(6) .
P3 C46 1.809(5) .
P1 O1 1.488(4) .
P1 C24 1.781(6) .
P1 C18 1.781(7) .
P1 C5 1.809(5) .
N1 C5 1.328(6) .
N1 C1 1.351(6) .
N2 C46 1.335(6) .
N2 C42 1.341(6) .
C42 C43 1.376(7) .
C46 C45 1.381(7) .
C4 C5 1.381(7) .
C4 C3 1.384(8) .
C4 H4B 0.9300 .
C45 C44 1.386(8) .
C45 H45A 0.9300 .
C1 C2 1.387(7) .
C43 C44 1.357(8) .
C43 H43A 0.9300 .
C18 C19 1.380(9) .
C18 C23 1.382(9) .
C54 C53 1.383(8) .
C54 C55 1.388(9) .
C54 H54A 0.9300 .
C33 C34 1.331(11) .
C33 C32 1.353(11) .
C33 H33A 0.9300 .
C3 C2 1.363(8) .
C3 H3A 0.9300 .
C47 C52 1.362(8) .
C47 C48 1.384(8) .
C12 C17 1.358(8) .
C12 C13 1.361(9) .
C44 H44A 0.9300 .
C53 C58 1.387(8) .
C31 C32 1.369(9) .
C31 C30 1.383(8) .
C31 H31A 0.9300 .
C30 C35 1.372(8) .
C32 H32A 0.9300 .
C2 H2B 0.9300 .
C27 C26 1.317(14) .
C27 C28 1.341(16) .
C27 H27A 0.9300 .
C26 C25 1.384(11) .
C26 H26A 0.9300 .
C37 C36 1.349(9) .
C37 C38 1.350(13) .
C37 H37A 0.9300 .
C10 C9 1.313(17) .
C10 C11 1.377(11) .
C10 H10A 0.9300 .
C51 C50 1.321(11) .
C51 C52 1.369(10) .
C51 H51A 0.9300 .
C41 C36 1.367(9) .
C41 C40 1.420(10) .
C41 H41A 0.9300 .
C23 C22 1.379(14) .
C23 H23A 0.9300 .
C14 C15 1.333(11) .
C14 C13 1.377(10) .
C14 H14A 0.9300 .
C21 C22 1.333(15) .
C21 C20 1.337(13) .
C21 H21A 0.9300 .
C8 C9 1.334(17) .
C8 C7 1.398(13) .
C8 H8A 0.9300 .
C11 C6 1.371(10) .
C11 H11A 0.9300 .
C13 H13A 0.9300 .
C40 C39 1.387(15) .
C40 H40A 0.9700 .
C40 H40B 0.9700 .
C22 H22A 0.9300 .
C38 C39 1.282(16) .
C38 H38A 0.9300 .
C25 C24 1.363(9) .
C25 H25A 0.9300 .
C48 C49 1.392(9) .
C48 H48A 0.9300 .
C7 C6 1.369(9) .
C7 H7A 0.9300 .
C9 H9A 0.9300 .
C20 C19 1.345(10) .
C20 H20A 0.9300 .
C15 C16 1.324(10) .
C15 H15A 0.9300 .
C58 C57 1.353(12) .
C58 H58A 0.9300 .
C57 C56 1.337(12) .
C57 H57A 0.9300 .
C49 C50 1.386(11) .
C49 H49A 0.9300 .
C16 C17 1.370(8) .
C16 H16A 0.9300 .
C50 H50A 0.9300 .
C35 C34 1.383(9) .
C35 H35A 0.9300 .
C17 H17A 0.9300 .
C55 C56 1.348(11) .
C55 H55A 0.9300 .
C56 H56A 0.9300 .
C34 H34A 0.9300 .
C52 H52A 0.9300 .
C24 C29 1.346(10) .
C19 H19A 0.9300 .
C29 C28 1.393(13) .
C29 H29A 0.9300 .
C28 H28A 0.9300 .
C39 H39A 0.9300 .
